data_9011899
loop_
_publ_author_name
'Kurova, T. A.'
'Shumyatskaya, N. G.'
'Voronkov, A. A.'
'Pyatenko, Y. A.'

_publ_section_title
;
 Crystal structure of sidorenkite Na3Mn(PO4)(CO3)
;
_journal_name_full 'Soviet Physics Doklady'
_journal_page_first 156
_journal_page_last 157
_journal_volume 25
_journal_year 1980
_chemical_formula_sum 'C Mn Na3 O7 P'
_chemical_name_mineral Sidorenkite
_space_group_IT_number 11
_symmetry_space_group_name_Hall '-P 2yb'
_symmetry_space_group_name_H-M 'P 1 21/m 1'
_cell_angle_alpha 90
_cell_angle_beta 90.16
_cell_angle_gamma 90
_cell_length_a 8.997
_cell_length_b 6.741
_cell_length_c 5.163
_cell_formula_units_Z 2
_cell_volume 313.128
_database_code_amcsd 0015607
_exptl_crystal_density_diffrn 2.958
_cod_original_formula_sum 'Na3 Mn P C O7'
_cod_database_code 9011899

loop_
_space_group_symop_operation_xyz
x,y,z
x,1/2-y,z
-x,1/2+y,-z
-x,-y,-z

loop_
_atom_site_label
_atom_site_fract_x
_atom_site_fract_y
_atom_site_fract_z
_atom_site_U_iso_or_equiv
Na1 0.74090 0.99780 0.75130 0.01824
Na2 0.08220 0.25000 0.76150 0.02381
Mn 0.36240 0.75000 0.77990 0.01267
P 0.41250 0.25000 0.70110 0.00697
C 0.06050 0.75000 0.73450 0.00963
O1 0.12330 0.75000 0.96160 0.01735
O2 0.14300 0.75000 0.53170 0.01646
O3 0.91950 0.75000 0.71570 0.01874
O4 0.32100 0.43450 0.78170 0.01558
O5 0.56840 0.25000 0.82600 0.01330
O6 0.56940 0.75000 0.59650 0.01355

loop_
_cod_related_entry_id
_cod_related_entry_database
_cod_related_entry_code
1 AMCSD 0015607
